data_7101502
loop_
_publ_author_name
'Lawrence Dahl'
'N.de Silva'
'Jeffrey W. Laufenberg'

_publ_section_title
;
Structural/bonding insights from new geometrical
varieties of two Pt-Au carbonyl/phosphine clusters,
[Pt3(AuPPh3)5(?2-CO)2L3]+ (L3 = (CO)2PPh3) and [(?6-Au){Pt3(?2-CO)3L4}
2]+ (L = PMe3)
;
_journal_issue 42
_journal_name_full 'Chemical Communications'
_journal_paper_doi 10.1039/b609380a
_journal_year 2006
_chemical_formula_moiety '[Au{Pt3(CO)3(PMe3)4}2]Cl.2CH2Cl2'
_chemical_formula_sum 'C32 H76 Au Cl5 Ni0 O6 P8 Pt6'
_chemical_formula_weight 2349.44
_chemical_name_systematic
;
?
;
_space_group_IT_number 2
_symmetry_cell_setting triclinic
_symmetry_space_group_name_Hall '-P 1'
_symmetry_space_group_name_H-M 'P -1'
_atom_sites_solution_hydrogens geom
_atom_sites_solution_primary direct
_atom_sites_solution_secondary difmap
_audit_creation_method SHELXL-97
_cell_angle_alpha 68.521(2)
_cell_angle_beta 73.391(2)
_cell_angle_gamma 64.8110(10)
_cell_formula_units_Z 1
_cell_length_a 11.4443(11)
_cell_length_b 11.7280(12)
_cell_length_c 13.1419(13)
_cell_measurement_temperature 100(2)
_cell_volume 1467.5(3)
_computing_structure_refinement 'SHELXL-97 (Sheldrick, 1997)'
_computing_structure_solution 'SHELXS-97 (Sheldrick, 1990)'
_diffrn_ambient_temperature 100(2)
_diffrn_measured_fraction_theta_full 0.963
_diffrn_measured_fraction_theta_max 0.963
_diffrn_radiation_monochromator graphite
_diffrn_radiation_source 'fine-focus sealed tube'
_diffrn_radiation_type MoK\a
_diffrn_radiation_wavelength 0.71073
_diffrn_reflns_av_R_equivalents 0.0294
_diffrn_reflns_av_sigmaI/netI 0.0429
_diffrn_reflns_limit_h_max 14
_diffrn_reflns_limit_h_min -15
_diffrn_reflns_limit_k_max 15
_diffrn_reflns_limit_k_min -15
_diffrn_reflns_limit_l_max 17
_diffrn_reflns_limit_l_min -17
_diffrn_reflns_number 13770
_diffrn_reflns_theta_full 28.36
_diffrn_reflns_theta_max 28.36
_diffrn_reflns_theta_min 1.69
_exptl_absorpt_coefficient_mu 17.212
_exptl_absorpt_correction_T_max 0.0899
_exptl_absorpt_correction_T_min 0.0520
_exptl_absorpt_correction_type sadabs
_exptl_crystal_colour red
_exptl_crystal_density_diffrn 2.658
_exptl_crystal_density_method 'not measured'
_exptl_crystal_description block
_exptl_crystal_F_000 1068
_exptl_crystal_size_max 0.42
_exptl_crystal_size_mid 0.39
_exptl_crystal_size_min 0.22
_refine_diff_density_max 3.739
_refine_diff_density_min -2.939
_refine_diff_density_rms 0.400
_refine_ls_extinction_method none
_refine_ls_goodness_of_fit_ref 1.079
_refine_ls_hydrogen_treatment constr
_refine_ls_matrix_type full
_refine_ls_number_parameters 272
_refine_ls_number_reflns 7088
_refine_ls_number_restraints 0
_refine_ls_restrained_S_all 1.079
_refine_ls_R_factor_all 0.0372
_refine_ls_R_factor_gt 0.0339
_refine_ls_shift/su_max 0.001
_refine_ls_shift/su_mean 0.000
_refine_ls_structure_factor_coef Fsqd
_refine_ls_weighting_details 'calc w=1/[\s^2^(Fo^2^)+(0.0607P)^2^+0.0000P] where P=(Fo^2^+2Fc^2^)/3'
_refine_ls_weighting_scheme calc
_refine_ls_wR_factor_gt 0.0888
_refine_ls_wR_factor_ref 0.0944
_reflns_number_gt 6530
_reflns_number_total 7088
_reflns_threshold_expression >2sigma(I)
_cod_data_source_file b609380a.txt
_cod_depositor_comments
;
The following automatic conversions were performed:
'_symmetry_cell_setting' value 'Triclinic' changed to 'triclinic'
according to '/home/saulius/struct/CIF-dictionaries/cif_core.dic'
dictionary named 'cif_core.dic' version 2.4.1 from 2010-06-29.

Automatic conversion script
Id: cif_fix_enum 1527 2010-12-29 10:47:43Z saulius 

The following automatic conversions were performed:

'_refine_ls_hydrogen_treatment' value 'const' was replaced with the
value 'constr' as specified in the replacement file
'src/cod-tools/trunk/data/replacement-values/replacement_values.lst'.

Automatic conversion script
Id: cif_fix_values 5376 2017-05-30 11:51:03Z andrius 
;
_cod_original_sg_symbol_H-M P-1
_cod_database_code 7101502

loop_
_symmetry_equiv_pos_as_xyz
'x, y, z'
'-x, -y, -z'

loop_
_atom_site_label
_atom_site_type_symbol
_atom_site_fract_x
_atom_site_fract_y
_atom_site_fract_z
_atom_site_U_iso_or_equiv
_atom_site_adp_type
_atom_site_occupancy
_atom_site_symmetry_multiplicity
_atom_site_calc_flag
_atom_site_refinement_flags
Au1 Au 0.5000 0.0000 0.5000 0.00952(8) Uani 1 2 d S
Pt1 Pt 0.70541(2) -0.05907(2) 0.314238(18) 0.00903(7) Uani 1 1 d .
Pt2 Pt 0.49706(2) 0.15570(2) 0.266879(18) 0.00872(7) Uani 1 1 d .
Pt3 Pt 0.65768(2) 0.14472(2) 0.385288(18) 0.00799(7) Uani 1 1 d .
P1 P 0.84669(15) -0.25219(15) 0.28544(14) 0.0135(3) Uani 1 1 d .
P2 P 0.32592(15) 0.28205(15) 0.17509(13) 0.0106(3) Uani 1 1 d .
P3 P 0.66266(15) 0.19973(15) 0.53493(13) 0.0108(3) Uani 1 1 d .
P4 P 0.78480(15) 0.24778(15) 0.23991(13) 0.0112(3) Uani 1 1 d .
Cl1 Cl 0.0000 0.5000 0.0000 0.0205(5) Uani 1 2 d S
Cl2 Cl 0.18078(18) 0.97769(18) 0.05866(16) 0.0266(4) Uani 1 1 d .
Cl3 Cl 0.36363(18) 0.71563(18) 0.15370(15) 0.0262(4) Uani 1 1 d .
O1 O 0.8990(5) -0.1033(5) 0.4570(4) 0.0214(11) Uani 1 1 d .
O2 O 0.5446(5) -0.0586(4) 0.1628(4) 0.0171(9) Uani 1 1 d .
O3 O 0.4133(5) 0.3981(4) 0.3470(4) 0.0209(11) Uani 1 1 d .
C1 C 0.8666(7) -0.3895(6) 0.4084(6) 0.0229(15) Uani 1 1 d .
H1A H 0.7843 -0.4055 0.4378 0.034 Uiso 1 1 calc R
H1B H 0.8907 -0.3698 0.4642 0.034 Uiso 1 1 calc R
H1C H 0.9356 -0.4678 0.3902 0.034 Uiso 1 1 calc R
C2 C 1.0130(7) -0.2578(8) 0.2306(8) 0.0317(18) Uani 1 1 d .
H2A H 1.0683 -0.3448 0.2206 0.048 Uiso 1 1 calc R
H2B H 1.0461 -0.2407 0.2825 0.048 Uiso 1 1 calc R
H2C H 1.0144 -0.1908 0.1592 0.048 Uiso 1 1 calc R
C3 C 0.8118(8) -0.3051(7) 0.1883(7) 0.0250(16) Uani 1 1 d .
H3A H 0.8840 -0.3849 0.1759 0.037 Uiso 1 1 calc R
H3B H 0.8017 -0.2357 0.1180 0.037 Uiso 1 1 calc R
H3C H 0.7309 -0.3236 0.2182 0.037 Uiso 1 1 calc R
C4 C 0.1733(6) 0.3388(7) 0.2658(6) 0.0187(13) Uani 1 1 d .
H4A H 0.1020 0.3911 0.2218 0.028 Uiso 1 1 calc R
H4B H 0.1809 0.3930 0.3035 0.028 Uiso 1 1 calc R
H4C H 0.1548 0.2630 0.3208 0.028 Uiso 1 1 calc R
C5 C 0.2852(6) 0.2146(6) 0.0917(6) 0.0160(13) Uani 1 1 d .
H5A H 0.2097 0.2809 0.0563 0.024 Uiso 1 1 calc R
H5B H 0.2638 0.1372 0.1391 0.024 Uiso 1 1 calc R
H5C H 0.3600 0.1894 0.0348 0.024 Uiso 1 1 calc R
C6 C 0.3375(7) 0.4351(6) 0.0797(6) 0.0217(14) Uani 1 1 d .
H6A H 0.4118 0.4167 0.0206 0.033 Uiso 1 1 calc R
H6B H 0.3503 0.4843 0.1193 0.033 Uiso 1 1 calc R
H6C H 0.2568 0.4872 0.0474 0.033 Uiso 1 1 calc R
C7 C 0.5024(6) 0.2932(6) 0.5967(5) 0.0163(13) Uani 1 1 d .
H7A H 0.4464 0.2409 0.6235 0.024 Uiso 1 1 calc R
H7B H 0.4629 0.3746 0.5410 0.024 Uiso 1 1 calc R
H7C H 0.5117 0.3146 0.6587 0.024 Uiso 1 1 calc R
C8 C 0.7289(6) 0.0601(6) 0.6474(5) 0.0147(12) Uani 1 1 d .
H8A H 0.7189 0.0899 0.7110 0.022 Uiso 1 1 calc R
H8B H 0.8218 0.0147 0.6239 0.022 Uiso 1 1 calc R
H8C H 0.6820 -0.0002 0.6683 0.022 Uiso 1 1 calc R
C9 C 0.7567(7) 0.2996(7) 0.5182(6) 0.0201(14) Uani 1 1 d .
H9A H 0.7493 0.3129 0.5895 0.030 Uiso 1 1 calc R
H9B H 0.7227 0.3850 0.4644 0.030 Uiso 1 1 calc R
H9C H 0.8487 0.2548 0.4916 0.030 Uiso 1 1 calc R
C10 C 0.7242(8) 0.4262(7) 0.2111(6) 0.0254(16) Uani 1 1 d .
H10A H 0.7771 0.4627 0.1445 0.038 Uiso 1 1 calc R
H10B H 0.7300 0.4485 0.2740 0.038 Uiso 1 1 calc R
H10C H 0.6328 0.4631 0.1995 0.038 Uiso 1 1 calc R
C11 C 0.9528(7) 0.1948(8) 0.2579(6) 0.0260(16) Uani 1 1 d .
H11A H 0.9966 0.1011 0.2630 0.039 Uiso 1 1 calc R
H11B H 0.9549 0.2097 0.3259 0.039 Uiso 1 1 calc R
H11C H 0.9978 0.2451 0.1945 0.039 Uiso 1 1 calc R
C12 C 0.8056(7) 0.2291(7) 0.1045(5) 0.0193(14) Uani 1 1 d .
H12A H 0.8651 0.2721 0.0524 0.029 Uiso 1 1 calc R
H12B H 0.7206 0.2695 0.0790 0.029 Uiso 1 1 calc R
H12C H 0.8422 0.1355 0.1088 0.029 Uiso 1 1 calc R
C13 C 0.8079(6) -0.0462(6) 0.4103(5) 0.0113(11) Uani 1 1 d .
C14 C 0.5677(6) -0.0121(6) 0.2172(5) 0.0119(11) Uiso 1 1 d .
C15 C 0.4775(6) 0.2947(6) 0.3358(5) 0.0131(12) Uani 1 1 d .
C100 C 0.3462(7) 0.8692(7) 0.0532(6) 0.0250(15) Uani 1 1 d .
H10D H 0.3793 0.8555 -0.0213 0.030 Uiso 1 1 calc R
H10E H 0.3995 0.9093 0.0657 0.030 Uiso 1 1 calc R

loop_
_atom_site_aniso_label
_atom_site_aniso_U_11
_atom_site_aniso_U_22
_atom_site_aniso_U_33
_atom_site_aniso_U_23
_atom_site_aniso_U_13
_atom_site_aniso_U_12
Au1 0.00998(15) 0.01177(16) 0.00660(16) -0.00203(12) -0.00011(11) -0.00493(12)
Pt1 0.00947(12) 0.00973(12) 0.00797(13) -0.00327(9) -0.00121(9) -0.00296(9)
Pt2 0.00909(12) 0.01016(12) 0.00725(13) -0.00222(9) -0.00226(8) -0.00333(9)
Pt3 0.00829(12) 0.00953(12) 0.00682(12) -0.00237(9) -0.00129(8) -0.00369(9)
P1 0.0126(7) 0.0132(7) 0.0144(8) -0.0063(6) 0.0003(6) -0.0039(6)
P2 0.0104(7) 0.0119(7) 0.0092(7) -0.0023(6) -0.0037(6) -0.0028(6)
P3 0.0120(7) 0.0134(7) 0.0083(7) -0.0039(6) -0.0013(6) -0.0052(6)
P4 0.0116(7) 0.0140(7) 0.0085(8) -0.0032(6) 0.0009(6) -0.0064(6)
Cl1 0.0173(10) 0.0236(11) 0.0133(11) -0.0051(9) -0.0012(8) -0.0016(9)
Cl2 0.0308(9) 0.0281(9) 0.0264(10) -0.0106(7) -0.0032(7) -0.0138(7)
Cl3 0.0326(9) 0.0283(9) 0.0211(9) -0.0095(7) -0.0015(7) -0.0137(7)
O1 0.019(2) 0.021(2) 0.028(3) -0.014(2) -0.010(2) -0.0011(19)
O2 0.020(2) 0.019(2) 0.012(2) -0.0045(18) -0.0049(18) -0.0048(19)
O3 0.018(2) 0.013(2) 0.030(3) -0.012(2) -0.009(2) 0.0049(18)
C1 0.024(4) 0.013(3) 0.025(4) -0.005(3) -0.002(3) -0.002(3)
C2 0.014(3) 0.030(4) 0.047(5) -0.020(4) 0.009(3) -0.005(3)
C3 0.028(4) 0.020(3) 0.029(4) -0.017(3) -0.004(3) -0.002(3)
C4 0.011(3) 0.027(4) 0.020(4) -0.010(3) -0.006(3) -0.004(3)
C5 0.015(3) 0.020(3) 0.015(3) -0.006(3) -0.007(2) -0.004(2)
C6 0.026(4) 0.018(3) 0.020(4) 0.001(3) -0.008(3) -0.009(3)
C7 0.019(3) 0.018(3) 0.014(3) -0.009(3) -0.002(2) -0.005(2)
C8 0.017(3) 0.019(3) 0.008(3) -0.003(2) -0.006(2) -0.004(2)
C9 0.023(3) 0.031(4) 0.017(3) -0.008(3) -0.001(3) -0.020(3)
C10 0.039(4) 0.017(3) 0.021(4) -0.007(3) 0.004(3) -0.015(3)
C11 0.021(4) 0.040(4) 0.021(4) -0.008(3) 0.001(3) -0.017(3)
C12 0.028(4) 0.023(3) 0.009(3) -0.004(3) -0.001(3) -0.014(3)
C13 0.012(3) 0.013(3) 0.008(3) -0.003(2) 0.003(2) -0.007(2)
C15 0.012(3) 0.019(3) 0.007(3) 0.004(2) -0.003(2) -0.010(2)
C100 0.027(4) 0.030(4) 0.021(4) -0.011(3) 0.008(3) -0.017(3)

loop_
_atom_type_symbol
_atom_type_description
_atom_type_scat_dispersion_real
_atom_type_scat_dispersion_imag
_atom_type_scat_source
C C 0.0033 0.0016 'International Tables Vol C Tables 4.2.6.8 and 6.1.1.4'
H H 0.0000 0.0000 'International Tables Vol C Tables 4.2.6.8 and 6.1.1.4'
O O 0.0106 0.0060 'International Tables Vol C Tables 4.2.6.8 and 6.1.1.4'
P P 0.1023 0.0942 'International Tables Vol C Tables 4.2.6.8 and 6.1.1.4'
Ni Ni 0.3393 1.1124 'International Tables Vol C Tables 4.2.6.8 and 6.1.1.4'
Pt Pt -1.7033 8.3905 'International Tables Vol C Tables 4.2.6.8 and 6.1.1.4'
Au Au -2.0133 8.8022 'International Tables Vol C Tables 4.2.6.8 and 6.1.1.4'
Cl Cl 0.1484 0.1585 'International Tables Vol C Tables 4.2.6.8 and 6.1.1.4'

loop_
_geom_angle_atom_site_label_1
_geom_angle_atom_site_label_2
_geom_angle_atom_site_label_3
_geom_angle
_geom_angle_site_symmetry_1
_geom_angle_site_symmetry_3
Pt3 Au1 Pt3 180.0 2_656 .
Pt3 Au1 Pt1 124.042(8) 2_656 .
Pt3 Au1 Pt1 55.959(8) . .
Pt3 Au1 Pt1 55.958(8) 2_656 2_656
Pt3 Au1 Pt1 124.041(8) . 2_656
Pt1 Au1 Pt1 179.999(1) . 2_656
Pt3 Au1 Pt2 124.277(7) 2_656 .
Pt3 Au1 Pt2 55.724(7) . .
Pt1 Au1 Pt2 53.703(8) . .
Pt1 Au1 Pt2 126.296(8) 2_656 .
Pt3 Au1 Pt2 55.723(7) 2_656 2_656
Pt3 Au1 Pt2 124.275(7) . 2_656
Pt1 Au1 Pt2 126.298(8) . 2_656
Pt1 Au1 Pt2 53.703(8) 2_656 2_656
Pt2 Au1 Pt2 179.999(2) . 2_656
C13 Pt1 C14 162.1(2) . .
C13 Pt1 P1 97.06(17) . .
C14 Pt1 P1 100.54(17) . .
C13 Pt1 Pt2 112.26(17) . .
C14 Pt1 Pt2 49.91(16) . .
P1 Pt1 Pt2 150.11(4) . .
C13 Pt1 Pt3 52.11(17) . .
C14 Pt1 Pt3 110.00(16) . .
P1 Pt1 Pt3 148.21(4) . .
Pt2 Pt1 Pt3 60.205(10) . .
C13 Pt1 Au1 79.83(17) . .
C14 Pt1 Au1 91.10(17) . .
P1 Pt1 Au1 130.80(4) . .
Pt2 Pt1 Au1 63.458(8) . .
Pt3 Pt1 Au1 58.845(8) . .
C15 Pt2 C14 162.9(2) . .
C15 Pt2 P2 94.97(17) . .
C14 Pt2 P2 101.96(17) . .
C15 Pt2 Pt1 112.45(17) . .
C14 Pt2 Pt1 50.49(17) . .
P2 Pt2 Pt1 152.29(4) . .
C15 Pt2 Pt3 52.23(17) . .
C14 Pt2 Pt3 110.65(17) . .
P2 Pt2 Pt3 146.62(4) . .
Pt1 Pt2 Pt3 60.278(10) . .
C15 Pt2 Au1 80.18(17) . .
C14 Pt2 Au1 91.00(17) . .
P2 Pt2 Au1 129.27(4) . .
Pt1 Pt2 Au1 62.839(8) . .
Pt3 Pt2 Au1 58.652(8) . .
C13 Pt3 C15 156.4(2) . .
C13 Pt3 P3 99.88(17) . .
C15 Pt3 P3 99.79(18) . .
C13 Pt3 P4 94.88(16) . .
C15 Pt3 P4 93.04(16) . .
P3 Pt3 P4 103.55(6) . .
C13 Pt3 Pt2 107.95(16) . .
C15 Pt3 Pt2 48.85(17) . .
P3 Pt3 Pt2 143.17(4) . .
P4 Pt3 Pt2 97.70(4) . .
C13 Pt3 Pt1 48.48(16) . .
C15 Pt3 Pt1 108.32(17) . .
P3 Pt3 Pt1 142.93(4) . .
P4 Pt3 Pt1 98.66(4) . .
Pt2 Pt3 Pt1 59.517(8) . .
C13 Pt3 Au1 82.18(16) . .
C15 Pt3 Au1 83.05(16) . .
P3 Pt3 Au1 95.65(4) . .
P4 Pt3 Au1 160.78(4) . .
Pt2 Pt3 Au1 65.624(9) . .
Pt1 Pt3 Au1 65.196(9) . .
C1 P1 C3 104.7(4) . .
C1 P1 C2 102.7(4) . .
C3 P1 C2 102.5(4) . .
C1 P1 Pt1 114.5(2) . .
C3 P1 Pt1 116.4(2) . .
C2 P1 Pt1 114.4(3) . .
C6 P2 C5 103.1(3) . .
C6 P2 C4 101.9(3) . .
C5 P2 C4 103.8(3) . .
C6 P2 Pt2 114.4(2) . .
C5 P2 Pt2 118.7(2) . .
C4 P2 Pt2 113.0(2) . .
C8 P3 C7 105.0(3) . .
C8 P3 C9 101.0(3) . .
C7 P3 C9 101.4(3) . .
C8 P3 Pt3 113.9(2) . .
C7 P3 Pt3 113.7(2) . .
C9 P3 Pt3 120.0(2) . .
C12 P4 C11 101.4(3) . .
C12 P4 C10 101.9(3) . .
C11 P4 C10 104.3(4) . .
C12 P4 Pt3 117.7(2) . .
C11 P4 Pt3 115.0(3) . .
C10 P4 Pt3 114.5(3) . .
P1 C1 H1A 109.5 . .
P1 C1 H1B 109.5 . .
H1A C1 H1B 109.5 . .
P1 C1 H1C 109.5 . .
H1A C1 H1C 109.5 . .
H1B C1 H1C 109.5 . .
P1 C2 H2A 109.5 . .
P1 C2 H2B 109.5 . .
H2A C2 H2B 109.5 . .
P1 C2 H2C 109.5 . .
H2A C2 H2C 109.5 . .
H2B C2 H2C 109.5 . .
P1 C3 H3A 109.5 . .
P1 C3 H3B 109.5 . .
H3A C3 H3B 109.5 . .
P1 C3 H3C 109.5 . .
H3A C3 H3C 109.5 . .
H3B C3 H3C 109.5 . .
P2 C4 H4A 109.5 . .
P2 C4 H4B 109.5 . .
H4A C4 H4B 109.5 . .
P2 C4 H4C 109.5 . .
H4A C4 H4C 109.5 . .
H4B C4 H4C 109.5 . .
P2 C5 H5A 109.5 . .
P2 C5 H5B 109.5 . .
H5A C5 H5B 109.5 . .
P2 C5 H5C 109.5 . .
H5A C5 H5C 109.5 . .
H5B C5 H5C 109.5 . .
P2 C6 H6A 109.5 . .
P2 C6 H6B 109.5 . .
H6A C6 H6B 109.5 . .
P2 C6 H6C 109.5 . .
H6A C6 H6C 109.5 . .
H6B C6 H6C 109.5 . .
P3 C7 H7A 109.5 . .
P3 C7 H7B 109.5 . .
H7A C7 H7B 109.5 . .
P3 C7 H7C 109.5 . .
H7A C7 H7C 109.5 . .
H7B C7 H7C 109.5 . .
P3 C8 H8A 109.5 . .
P3 C8 H8B 109.5 . .
H8A C8 H8B 109.5 . .
P3 C8 H8C 109.5 . .
H8A C8 H8C 109.5 . .
H8B C8 H8C 109.5 . .
P3 C9 H9A 109.5 . .
P3 C9 H9B 109.5 . .
H9A C9 H9B 109.5 . .
P3 C9 H9C 109.5 . .
H9A C9 H9C 109.5 . .
H9B C9 H9C 109.5 . .
P4 C10 H10A 109.5 . .
P4 C10 H10B 109.5 . .
H10A C10 H10B 109.5 . .
P4 C10 H10C 109.5 . .
H10A C10 H10C 109.5 . .
H10B C10 H10C 109.5 . .
P4 C11 H11A 109.5 . .
P4 C11 H11B 109.5 . .
H11A C11 H11B 109.5 . .
P4 C11 H11C 109.5 . .
H11A C11 H11C 109.5 . .
H11B C11 H11C 109.5 . .
P4 C12 H12A 109.5 . .
P4 C12 H12B 109.5 . .
H12A C12 H12B 109.5 . .
P4 C12 H12C 109.5 . .
H12A C12 H12C 109.5 . .
H12B C12 H12C 109.5 . .
O1 C13 Pt1 144.1(5) . .
O1 C13 Pt3 136.4(5) . .
Pt1 C13 Pt3 79.4(2) . .
O2 C14 Pt2 141.0(5) . .
O2 C14 Pt1 139.3(5) . .
Pt2 C14 Pt1 79.6(2) . .
O3 C15 Pt2 144.9(5) . .
O3 C15 Pt3 136.2(5) . .
Pt2 C15 Pt3 78.9(2) . .
Cl3 C100 Cl2 111.7(4) . .
Cl3 C100 H10D 109.3 . .
Cl2 C100 H10D 109.3 . .
Cl3 C100 H10E 109.3 . .
Cl2 C100 H10E 109.3 . .
H10D C100 H10E 107.9 . .

loop_
_geom_bond_atom_site_label_1
_geom_bond_atom_site_label_2
_geom_bond_distance
_geom_bond_site_symmetry_2
Au1 Pt3 2.7546(3) 2_656
Au1 Pt3 2.7546(3) .
Au1 Pt1 2.9219(3) .
Au1 Pt1 2.9219(3) 2_656
Au1 Pt2 2.9379(3) .
Au1 Pt2 2.9379(3) 2_656
Pt1 C13 2.032(6) .
Pt1 C14 2.076(6) .
Pt1 P1 2.2467(16) .
Pt1 Pt2 2.6468(4) .
Pt1 Pt3 2.6672(4) .
Pt2 C15 2.045(7) .
Pt2 C14 2.059(6) .
Pt2 P2 2.2491(15) .
Pt2 Pt3 2.6653(4) .
Pt3 C13 2.141(6) .
Pt3 C15 2.147(6) .
Pt3 P3 2.3046(15) .
Pt3 P4 2.3333(16) .
P1 C1 1.803(7) .
P1 C3 1.805(7) .
P1 C2 1.814(7) .
P2 C6 1.809(7) .
P2 C5 1.812(6) .
P2 C4 1.821(7) .
P3 C8 1.803(6) .
P3 C7 1.820(6) .
P3 C9 1.825(6) .
P4 C12 1.808(7) .
P4 C11 1.809(7) .
P4 C10 1.827(7) .
Cl2 C100 1.774(8) .
Cl3 C100 1.769(8) .
O1 C13 1.176(8) .
O2 C14 1.180(7) .
O3 C15 1.159(8) .
C1 H1A 0.9800 .
C1 H1B 0.9800 .
C1 H1C 0.9800 .
C2 H2A 0.9800 .
C2 H2B 0.9800 .
C2 H2C 0.9800 .
C3 H3A 0.9800 .
C3 H3B 0.9800 .
C3 H3C 0.9800 .
C4 H4A 0.9800 .
C4 H4B 0.9800 .
C4 H4C 0.9800 .
C5 H5A 0.9800 .
C5 H5B 0.9800 .
C5 H5C 0.9800 .
C6 H6A 0.9800 .
C6 H6B 0.9800 .
C6 H6C 0.9800 .
C7 H7A 0.9800 .
C7 H7B 0.9800 .
C7 H7C 0.9800 .
C8 H8A 0.9800 .
C8 H8B 0.9800 .
C8 H8C 0.9800 .
C9 H9A 0.9800 .
C9 H9B 0.9800 .
C9 H9C 0.9800 .
C10 H10A 0.9800 .
C10 H10B 0.9800 .
C10 H10C 0.9800 .
C11 H11A 0.9800 .
C11 H11B 0.9800 .
C11 H11C 0.9800 .
C12 H12A 0.9800 .
C12 H12B 0.9800 .
C12 H12C 0.9800 .
C100 H10D 0.9900 .
C100 H10E 0.9900 .

loop_
_geom_torsion_atom_site_label_1
_geom_torsion_atom_site_label_2
_geom_torsion_atom_site_label_3
_geom_torsion_atom_site_label_4
_geom_torsion
_geom_torsion_site_symmetry_1
Pt3 Au1 Pt1 C13 -128.37(17) 2_656
Pt3 Au1 Pt1 C13 51.63(17) .
Pt1 Au1 Pt1 C13 148(8) 2_656
Pt2 Au1 Pt1 C13 121.32(17) .
Pt2 Au1 Pt1 C13 -58.68(17) 2_656
Pt3 Au1 Pt1 C14 67.16(16) 2_656
Pt3 Au1 Pt1 C14 -112.84(16) .
Pt1 Au1 Pt1 C14 -17(8) 2_656
Pt2 Au1 Pt1 C14 -43.15(16) .
Pt2 Au1 Pt1 C14 136.85(16) 2_656
Pt3 Au1 Pt1 P1 -37.79(6) 2_656
Pt3 Au1 Pt1 P1 142.21(6) .
Pt1 Au1 Pt1 P1 -122(8) 2_656
Pt2 Au1 Pt1 P1 -148.10(6) .
Pt2 Au1 Pt1 P1 31.90(6) 2_656
Pt3 Au1 Pt1 Pt2 110.310(11) 2_656
Pt3 Au1 Pt1 Pt2 -69.691(11) .
Pt1 Au1 Pt1 Pt2 26(8) 2_656
Pt2 Au1 Pt1 Pt2 180.0 2_656
Pt3 Au1 Pt1 Pt3 180.0 2_656
Pt1 Au1 Pt1 Pt3 96(8) 2_656
Pt2 Au1 Pt1 Pt3 69.691(11) .
Pt2 Au1 Pt1 Pt3 -110.308(11) 2_656
C13 Pt1 Pt2 C15 -0.1(3) .
C14 Pt1 Pt2 C15 -178.1(3) .
P1 Pt1 Pt2 C15 -168.2(2) .
Pt3 Pt1 Pt2 C15 -2.44(18) .
Au1 Pt1 Pt2 C15 65.21(18) .
C13 Pt1 Pt2 C14 178.0(3) .
P1 Pt1 Pt2 C14 10.0(2) .
Pt3 Pt1 Pt2 C14 175.7(2) .
Au1 Pt1 Pt2 C14 -116.6(2) .
C13 Pt1 Pt2 P2 171.1(2) .
C14 Pt1 Pt2 P2 -6.9(2) .
P1 Pt1 Pt2 P2 3.05(13) .
Pt3 Pt1 Pt2 P2 168.78(9) .
Au1 Pt1 Pt2 P2 -123.57(9) .
C13 Pt1 Pt2 Pt3 2.33(18) .
C14 Pt1 Pt2 Pt3 -175.7(2) .
P1 Pt1 Pt2 Pt3 -165.74(9) .
Au1 Pt1 Pt2 Pt3 67.643(9) .
C13 Pt1 Pt2 Au1 -65.31(18) .
C14 Pt1 Pt2 Au1 116.6(2) .
P1 Pt1 Pt2 Au1 126.62(9) .
Pt3 Pt1 Pt2 Au1 -67.643(9) .
Pt3 Au1 Pt2 C15 128.50(17) 2_656
Pt3 Au1 Pt2 C15 -51.50(17) .
Pt1 Au1 Pt2 C15 -121.63(17) .
Pt1 Au1 Pt2 C15 58.37(17) 2_656
Pt2 Au1 Pt2 C15 19(16) 2_656
Pt3 Au1 Pt2 C14 -66.27(17) 2_656
Pt3 Au1 Pt2 C14 113.73(17) .
Pt1 Au1 Pt2 C14 43.60(17) .
Pt1 Au1 Pt2 C14 -136.40(17) 2_656
Pt2 Au1 Pt2 C14 -176(16) 2_656
Pt3 Au1 Pt2 P2 40.10(5) 2_656
Pt3 Au1 Pt2 P2 -139.90(5) .
Pt1 Au1 Pt2 P2 149.98(5) .
Pt1 Au1 Pt2 P2 -30.02(5) 2_656
Pt2 Au1 Pt2 P2 -70(16) 2_656
Pt3 Au1 Pt2 Pt1 -109.874(11) 2_656
Pt3 Au1 Pt2 Pt1 70.126(11) .
Pt1 Au1 Pt2 Pt1 180.0 2_656
Pt2 Au1 Pt2 Pt1 140(16) 2_656
Pt3 Au1 Pt2 Pt3 180.0 2_656
Pt1 Au1 Pt2 Pt3 -70.126(11) .
Pt1 Au1 Pt2 Pt3 109.874(11) 2_656
Pt2 Au1 Pt2 Pt3 70(16) 2_656
C15 Pt2 Pt3 C13 175.0(3) .
C14 Pt2 Pt3 C13 -5.7(3) .
P2 Pt2 Pt3 C13 -172.70(18) .
Pt1 Pt2 Pt3 C13 -2.15(17) .
Au1 Pt2 Pt3 C13 72.32(17) .
C14 Pt2 Pt3 C15 179.3(3) .
P2 Pt2 Pt3 C15 12.3(2) .
Pt1 Pt2 Pt3 C15 -177.1(2) .
Au1 Pt2 Pt3 C15 -102.7(2) .
C15 Pt2 Pt3 P3 37.8(2) .
C14 Pt2 Pt3 P3 -142.9(2) .
P2 Pt2 Pt3 P3 50.12(10) .
Pt1 Pt2 Pt3 P3 -139.34(7) .
Au1 Pt2 Pt3 P3 -64.87(7) .
C15 Pt2 Pt3 P4 -87.3(2) .
C14 Pt2 Pt3 P4 92.01(19) .
P2 Pt2 Pt3 P4 -74.99(9) .
Pt1 Pt2 Pt3 P4 95.55(4) .
Au1 Pt2 Pt3 P4 170.02(4) .
C15 Pt2 Pt3 Pt1 177.1(2) .
C14 Pt2 Pt3 Pt1 -3.53(18) .
P2 Pt2 Pt3 Pt1 -170.54(8) .
Au1 Pt2 Pt3 Pt1 74.471(9) .
C15 Pt2 Pt3 Au1 102.7(2) .
C14 Pt2 Pt3 Au1 -78.01(18) .
P2 Pt2 Pt3 Au1 114.99(8) .
Pt1 Pt2 Pt3 Au1 -74.471(9) .
C14 Pt1 Pt3 C13 -179.2(3) .
P1 Pt1 Pt3 C13 -16.2(2) .
Pt2 Pt1 Pt3 C13 177.3(2) .
Au1 Pt1 Pt3 C13 102.1(2) .
C13 Pt1 Pt3 C15 -175.0(3) .
C14 Pt1 Pt3 C15 5.8(2) .
P1 Pt1 Pt3 C15 168.78(19) .
Pt2 Pt1 Pt3 C15 2.26(17) .
Au1 Pt1 Pt3 C15 -72.93(17) .
C13 Pt1 Pt3 P3 -37.6(2) .
C14 Pt1 Pt3 P3 143.11(19) .
P1 Pt1 Pt3 P3 -53.86(11) .
Pt2 Pt1 Pt3 P3 139.62(7) .
Au1 Pt1 Pt3 P3 64.43(7) .
C13 Pt1 Pt3 P4 88.9(2) .
C14 Pt1 Pt3 P4 -90.39(19) .
P1 Pt1 Pt3 P4 72.64(9) .
Pt2 Pt1 Pt3 P4 -93.88(4) .
Au1 Pt1 Pt3 P4 -169.07(4) .
C13 Pt1 Pt3 Pt2 -177.3(2) .
C14 Pt1 Pt3 Pt2 3.49(18) .
P1 Pt1 Pt3 Pt2 166.52(8) .
Au1 Pt1 Pt3 Pt2 -75.194(10) .
C13 Pt1 Pt3 Au1 -102.1(2) .
C14 Pt1 Pt3 Au1 78.68(18) .
P1 Pt1 Pt3 Au1 -118.28(8) .
Pt2 Pt1 Pt3 Au1 75.194(10) .
Pt3 Au1 Pt3 C13 75(4) 2_656
Pt1 Au1 Pt3 C13 -47.65(16) .
Pt1 Au1 Pt3 C13 132.35(16) 2_656
Pt2 Au1 Pt3 C13 -113.81(16) .
Pt2 Au1 Pt3 C13 66.19(16) 2_656
Pt3 Au1 Pt3 C15 -124(4) 2_656
Pt1 Au1 Pt3 C15 113.91(17) .
Pt1 Au1 Pt3 C15 -66.09(17) 2_656
Pt2 Au1 Pt3 C15 47.74(17) .
Pt2 Au1 Pt3 C15 -132.26(17) 2_656
Pt3 Au1 Pt3 P3 -25(4) 2_656
Pt1 Au1 Pt3 P3 -146.88(4) .
Pt1 Au1 Pt3 P3 33.12(4) 2_656
Pt2 Au1 Pt3 P3 146.95(4) .
Pt2 Au1 Pt3 P3 -33.04(4) 2_656
Pt3 Au1 Pt3 P4 157(4) 2_656
Pt1 Au1 Pt3 P4 34.71(12) .
Pt1 Au1 Pt3 P4 -145.29(12) 2_656
Pt2 Au1 Pt3 P4 -31.45(12) .
Pt2 Au1 Pt3 P4 148.55(12) 2_656
Pt3 Au1 Pt3 Pt2 -172(4) 2_656
Pt1 Au1 Pt3 Pt2 66.164(10) .
Pt1 Au1 Pt3 Pt2 -113.835(10) 2_656
Pt2 Au1 Pt3 Pt2 180.0 2_656
Pt3 Au1 Pt3 Pt1 122(4) 2_656
Pt1 Au1 Pt3 Pt1 180.0 2_656
Pt2 Au1 Pt3 Pt1 -66.164(10) .
Pt2 Au1 Pt3 Pt1 113.837(10) 2_656
C13 Pt1 P1 C1 64.3(3) .
C14 Pt1 P1 C1 -119.0(3) .
Pt2 Pt1 P1 C1 -126.8(3) .
Pt3 Pt1 P1 C1 77.2(3) .
Au1 Pt1 P1 C1 -18.3(3) .
C13 Pt1 P1 C3 -173.2(4) .
C14 Pt1 P1 C3 3.4(4) .
Pt2 Pt1 P1 C3 -4.3(3) .
Pt3 Pt1 P1 C3 -160.4(3) .
Au1 Pt1 P1 C3 104.2(3) .
C13 Pt1 P1 C2 -53.8(4) .
C14 Pt1 P1 C2 122.8(4) .
Pt2 Pt1 P1 C2 115.1(3) .
Pt3 Pt1 P1 C2 -41.0(4) .
Au1 Pt1 P1 C2 -136.4(3) .
C15 Pt2 P2 C6 58.1(3) .
C14 Pt2 P2 C6 -119.3(3) .
Pt1 Pt2 P2 C6 -113.8(3) .
Pt3 Pt2 P2 C6 48.3(3) .
Au1 Pt2 P2 C6 139.4(3) .
C15 Pt2 P2 C5 -179.8(3) .
C14 Pt2 P2 C5 2.8(3) .
Pt1 Pt2 P2 C5 8.3(3) .
Pt3 Pt2 P2 C5 170.4(3) .
Au1 Pt2 P2 C5 -98.5(3) .
C15 Pt2 P2 C4 -58.0(3) .
C14 Pt2 P2 C4 124.7(3) .
Pt1 Pt2 P2 C4 130.1(2) .
Pt3 Pt2 P2 C4 -67.7(3) .
Au1 Pt2 P2 C4 23.4(3) .
C13 Pt3 P3 C8 -23.5(3) .
C15 Pt3 P3 C8 143.5(3) .
P4 Pt3 P3 C8 -121.0(2) .
Pt2 Pt3 P3 C8 115.5(2) .
Pt1 Pt3 P3 C8 4.2(3) .
Au1 Pt3 P3 C8 59.6(2) .
C13 Pt3 P3 C7 -143.6(3) .
C15 Pt3 P3 C7 23.3(3) .
P4 Pt3 P3 C7 118.9(2) .
Pt2 Pt3 P3 C7 -4.6(3) .
Pt1 Pt3 P3 C7 -115.9(2) .
Au1 Pt3 P3 C7 -60.6(2) .
C13 Pt3 P3 C9 96.3(3) .
C15 Pt3 P3 C9 -96.8(3) .
P4 Pt3 P3 C9 -1.2(3) .
Pt2 Pt3 P3 C9 -124.7(3) .
Pt1 Pt3 P3 C9 123.9(3) .
Au1 Pt3 P3 C9 179.3(3) .
C13 Pt3 P4 C12 78.8(3) .
C15 Pt3 P4 C12 -79.0(3) .
P3 Pt3 P4 C12 -179.8(3) .
Pt2 Pt3 P4 C12 -30.1(3) .
Pt1 Pt3 P4 C12 30.1(3) .
Au1 Pt3 P4 C12 -1.4(3) .
C13 Pt3 P4 C11 -40.6(3) .
C15 Pt3 P4 C11 161.6(3) .
P3 Pt3 P4 C11 60.8(3) .
Pt2 Pt3 P4 C11 -149.5(3) .
Pt1 Pt3 P4 C11 -89.3(3) .
Au1 Pt3 P4 C11 -120.9(3) .
C13 Pt3 P4 C10 -161.5(3) .
C15 Pt3 P4 C10 40.8(3) .
P3 Pt3 P4 C10 -60.1(3) .
Pt2 Pt3 P4 C10 89.7(3) .
Pt1 Pt3 P4 C10 149.8(3) .
Au1 Pt3 P4 C10 118.3(3) .
C14 Pt1 C13 O1 -177.2(8) .
P1 Pt1 C13 O1 -8.1(9) .
Pt2 Pt1 C13 O1 177.9(8) .
Pt3 Pt1 C13 O1 -179.5(10) .
Au1 Pt1 C13 O1 122.2(9) .
C14 Pt1 C13 Pt3 2.3(8) .
P1 Pt1 C13 Pt3 171.47(12) .
Pt2 Pt1 C13 Pt3 -2.6(2) .
Au1 Pt1 C13 Pt3 -58.24(12) .
C15 Pt3 C13 O1 -168.5(6) .
P3 Pt3 C13 O1 -22.3(7) .
P4 Pt3 C13 O1 82.4(7) .
Pt2 Pt3 C13 O1 -177.9(7) .
Pt1 Pt3 C13 O1 179.6(8) .
Au1 Pt3 C13 O1 -116.8(7) .
C15 Pt3 C13 Pt1 11.9(6) .
P3 Pt3 C13 Pt1 158.06(12) .
P4 Pt3 C13 Pt1 -97.25(14) .
Pt2 Pt3 C13 Pt1 2.48(19) .
Au1 Pt3 C13 Pt1 63.64(13) .
C15 Pt2 C14 O2 -173.9(7) .
P2 Pt2 C14 O2 -3.0(8) .
Pt1 Pt2 C14 O2 -179.7(9) .
Pt3 Pt2 C14 O2 -175.7(7) .
Au1 Pt2 C14 O2 127.6(8) .
C15 Pt2 C14 Pt1 5.8(9) .
P2 Pt2 C14 Pt1 176.71(11) .
Pt3 Pt2 C14 Pt1 4.0(2) .
Au1 Pt2 C14 Pt1 -52.69(14) .
C13 Pt1 C14 O2 173.8(7) .
P1 Pt1 C14 O2 4.8(8) .
Pt2 Pt1 C14 O2 179.7(9) .
Pt3 Pt1 C14 O2 175.8(7) .
Au1 Pt1 C14 O2 -127.2(7) .
C13 Pt1 C14 Pt2 -5.9(9) .
P1 Pt1 C14 Pt2 -174.96(12) .
Pt3 Pt1 C14 Pt2 -4.0(2) .
Au1 Pt1 C14 Pt2 53.11(15) .
C14 Pt2 C15 O3 176.9(8) .
P2 Pt2 C15 O3 5.8(9) .
Pt1 Pt2 C15 O3 -178.3(8) .
Pt3 Pt2 C15 O3 179.1(10) .
Au1 Pt2 C15 O3 -123.2(9) .
C14 Pt2 C15 Pt3 -2.2(9) .
P2 Pt2 C15 Pt3 -173.24(12) .
Pt1 Pt2 C15 Pt3 2.7(2) .
Au1 Pt2 C15 Pt3 57.73(12) .
C13 Pt3 C15 O3 168.8(6) .
P3 Pt3 C15 O3 22.7(7) .
P4 Pt3 C15 O3 -81.6(7) .
Pt2 Pt3 C15 O3 -179.2(8) .
Pt1 Pt3 C15 O3 178.2(7) .
Au1 Pt3 C15 O3 117.2(7) .
C13 Pt3 C15 Pt2 -12.0(6) .
P3 Pt3 C15 Pt2 -158.11(12) .
P4 Pt3 C15 Pt2 97.57(14) .
Pt1 Pt3 C15 Pt2 -2.59(19) .
Au1 Pt3 C15 Pt2 -63.54(13) .
